data_4345999
loop_
_publ_author_name
'Andrew J. Gaunt'
'Brian L. Scott'
'Mary P. Neu'

_publ_section_title
;
 U(IV) Chalcogenolates Synthesized via Oxidation of Uranium Metal by
 Dichalcogenides
;
_journal_name_full 'Inorganic Chemistry'
_journal_page_first 7401
_journal_page_last 7407
_journal_paper_doi 10.1021/ic060560k
_journal_volume 45
_journal_year 2006
_chemical_formula_sum 'C108 H100 N12 Se12 U4'
_chemical_formula_weight 3465.64
_space_group_IT_number 15
_space_group_name_Hall '-C 2yc'
_space_group_name_H-M_alt 'C 1 2/c 1'
_symmetry_cell_setting monoclinic
_symmetry_space_group_name_H-M 'C 1 2/c 1'
_atom_sites_solution_hydrogens geom
_atom_sites_solution_primary direct
_atom_sites_solution_secondary difmap
_cell_angle_alpha 90.00
_cell_angle_beta 111.5500(10)
_cell_angle_gamma 90.00
_cell_formula_units_Z 4
_cell_length_a 29.362(2)
_cell_length_b 12.5300(9)
_cell_length_c 31.388(2)
_cell_measurement_temperature 141(2)
_cell_volume 10740.6(13)
_computing_cell_refinement 'SAINT+, v. 7.06 (Bruker AXS, 2001)'
_computing_data_collection 'APEX II, v. 1.08 (Bruker AXS, 2003)'
_computing_data_reduction 'SAINT+, v. 7.06 (Bruker AXS, 2001)'
_computing_molecular_graphics 'SHELXTL, v. 6.10, (Bruker AXS, 2000)'
_computing_publication_material 'SHELXTL, v. 6.10, (Bruker AXS, 2000)'
_computing_structure_refinement 'SHELXL-97 (Sheldrick, 1997)'
_computing_structure_solution 'SHELXS-97 (Sheldrick, 1990)'
_diffrn_ambient_temperature 141(2)
_diffrn_measured_fraction_theta_full 0.999
_diffrn_measured_fraction_theta_max 0.990
_diffrn_measurement_device_type 'Bruker D8 with APEXII CCD'
_diffrn_measurement_method '\w scans'
_diffrn_radiation_monochromator graphite
_diffrn_radiation_source 'fine-focus sealed tube'
_diffrn_radiation_type MoK\a
_diffrn_radiation_wavelength 0.71073
_diffrn_reflns_av_R_equivalents 0.0833
_diffrn_reflns_av_sigmaI/netI 0.0633
_diffrn_reflns_limit_h_max 35
_diffrn_reflns_limit_h_min -35
_diffrn_reflns_limit_k_max 15
_diffrn_reflns_limit_k_min -15
_diffrn_reflns_limit_l_max 38
_diffrn_reflns_limit_l_min -38
_diffrn_reflns_number 51082
_diffrn_reflns_theta_full 25.00
_diffrn_reflns_theta_max 25.86
_diffrn_reflns_theta_min 1.63
_diffrn_standards_decay_% '< 2'
_diffrn_standards_interval_count 0
_diffrn_standards_interval_time 0
_diffrn_standards_number 0
_exptl_absorpt_coefficient_mu 10.132
_exptl_absorpt_correction_T_max 0.8230
_exptl_absorpt_correction_T_min 0.3312
_exptl_absorpt_correction_type multi-scan
_exptl_absorpt_process_details 'SADABS v 2.03 (Sheldrick, 2001)'
_exptl_crystal_colour dark
_exptl_crystal_density_diffrn 2.143
_exptl_crystal_density_method 'not measured'
_exptl_crystal_description needle
_exptl_crystal_F_000 6432
_exptl_crystal_size_max 0.14
_exptl_crystal_size_mid 0.04
_exptl_crystal_size_min 0.02
_refine_diff_density_max 0.930
_refine_diff_density_min -0.815
_refine_diff_density_rms 0.190
_refine_ls_extinction_method none
_refine_ls_goodness_of_fit_ref 0.958
_refine_ls_hydrogen_treatment noref
_refine_ls_matrix_type full
_refine_ls_number_parameters 613
_refine_ls_number_reflns 10326
_refine_ls_number_restraints 0
_refine_ls_restrained_S_all 0.958
_refine_ls_R_factor_all 0.0557
_refine_ls_R_factor_gt 0.0325
_refine_ls_shift/su_max 0.001
_refine_ls_shift/su_mean 0.000
_refine_ls_structure_factor_coef Fsqd
_refine_ls_weighting_details 'calc w=1/[\s^2^(Fo^2^)+(0.0277P)^2^+0.0000P] where P=(Fo^2^+2Fc^2^)/3'
_refine_ls_weighting_scheme calc
_refine_ls_wR_factor_gt 0.0597
_refine_ls_wR_factor_ref 0.0640
_reflns_number_gt 7600
_reflns_number_total 10326
_reflns_threshold_expression >2sigma(I)
_cod_data_source_file ic060560ksi20060614_012839.cif
_cod_data_source_block apx144
_cod_original_cell_volume 10740.8(13)
_cod_original_sg_symbol_H-M 'C 2/c'
_cod_database_code 4345999

loop_
_symmetry_equiv_pos_as_xyz
'x, y, z'
'-x, y, -z+1/2'
'x+1/2, y+1/2, z'
'-x+1/2, y+1/2, -z+1/2'
'-x, -y, -z'
'x, -y, z-1/2'
'-x+1/2, -y+1/2, -z'
'x+1/2, -y+1/2, z-1/2'

loop_
_atom_site_label
_atom_site_type_symbol
_atom_site_fract_x
_atom_site_fract_y
_atom_site_fract_z
_atom_site_U_iso_or_equiv
_atom_site_adp_type
_atom_site_occupancy
_atom_site_symmetry_multiplicity
_atom_site_calc_flag
_atom_site_refinement_flags
_atom_site_disorder_assembly
_atom_site_disorder_group
U1 U 0.503419(8) 0.126926(18) 0.177268(8) 0.01204(6) Uani 1 1 d . . .
U2 U 0.414945(8) 0.316694(18) 0.217417(8) 0.01229(6) Uani 1 1 d . . .
Se1 Se 0.50082(2) 0.34428(5) 0.19594(2) 0.01298(14) Uani 1 1 d . . .
Se2 Se 0.43791(2) 0.09797(5) 0.22758(2) 0.01221(13) Uani 1 1 d . . .
Se3 Se 0.40329(2) 0.23677(5) 0.12326(2) 0.01462(14) Uani 1 1 d . . .
Se4 Se 0.60813(2) 0.20593(5) 0.20564(2) 0.01397(14) Uani 1 1 d . . .
Se5 Se 0.54939(2) -0.07776(5) 0.17385(2) 0.01586(14) Uani 1 1 d . . .
Se6 Se 0.39278(2) 0.52071(5) 0.16811(2) 0.01717(15) Uani 1 1 d . . .
N1 N 0.51529(18) 0.1809(4) 0.10072(17) 0.0162(12) Uani 1 1 d . . .
N2 N 0.44639(17) -0.0253(4) 0.13001(17) 0.0151(12) Uani 1 1 d . . .
N3 N 0.38480(17) 0.4697(4) 0.25596(16) 0.0130(11) Uani 1 1 d . . .
N4 N 0.32166(18) 0.2659(4) 0.17787(17) 0.0153(12) Uani 1 1 d . . .
N5 N 0.1825(2) 0.6092(5) 0.0554(2) 0.0379(16) Uani 1 1 d . . .
N6 N 0.6011(2) 0.7020(5) 0.0618(2) 0.0411(17) Uani 1 1 d . . .
C1 C 0.3479(2) 0.1446(5) 0.0941(2) 0.0172(14) Uani 1 1 d . . .
C2 C 0.3383(2) 0.0525(5) 0.1139(2) 0.0192(15) Uani 1 1 d . . .
H2 H 0.3583 0.0340 0.1436 0.023 Uiso 1 1 calc R . .
C3 C 0.2987(2) -0.0123(5) 0.0895(3) 0.0287(18) Uani 1 1 d . . .
H3 H 0.2925 -0.0739 0.1030 0.034 Uiso 1 1 calc R . .
C4 C 0.2688(3) 0.0138(6) 0.0459(2) 0.0334(19) Uani 1 1 d . . .
H4 H 0.2428 -0.0307 0.0297 0.040 Uiso 1 1 calc R . .
C5 C 0.2770(2) 0.1052(6) 0.0258(3) 0.0341(19) Uani 1 1 d . . .
H5 H 0.2564 0.1233 -0.0038 0.041 Uiso 1 1 calc R . .
C6 C 0.3165(2) 0.1713(5) 0.0498(2) 0.0257(16) Uani 1 1 d . . .
H6 H 0.3218 0.2336 0.0362 0.031 Uiso 1 1 calc R . .
C7 C 0.6231(2) 0.3011(5) 0.1642(2) 0.0156(14) Uani 1 1 d . . .
C8 C 0.6663(2) 0.2818(5) 0.1565(2) 0.0204(15) Uani 1 1 d . . .
H8 H 0.6861 0.2243 0.1708 0.024 Uiso 1 1 calc R . .
C9 C 0.6801(2) 0.3480(5) 0.1276(2) 0.0248(17) Uani 1 1 d . . .
H9 H 0.7089 0.3344 0.1226 0.030 Uiso 1 1 calc R . .
C10 C 0.6509(2) 0.4344(5) 0.1064(2) 0.0247(16) Uani 1 1 d . . .
H10 H 0.6601 0.4794 0.0874 0.030 Uiso 1 1 calc R . .
C11 C 0.6082(2) 0.4527(5) 0.1138(2) 0.0208(15) Uani 1 1 d . . .
H11 H 0.5884 0.5101 0.0994 0.025 Uiso 1 1 calc R . .
C12 C 0.5940(2) 0.3874(5) 0.1422(2) 0.0204(15) Uani 1 1 d . . .
H12 H 0.5650 0.4011 0.1467 0.024 Uiso 1 1 calc R . .
C13 C 0.6186(2) -0.0829(5) 0.2086(2) 0.0175(15) Uani 1 1 d . . .
C14 C 0.6519(2) -0.0707(5) 0.1871(2) 0.0234(16) Uani 1 1 d . . .
H14 H 0.6408 -0.0522 0.1563 0.028 Uiso 1 1 calc R . .
C15 C 0.7013(2) -0.0857(5) 0.2108(2) 0.0271(17) Uani 1 1 d . . .
H15 H 0.7231 -0.0777 0.1958 0.033 Uiso 1 1 calc R . .
C16 C 0.7187(2) -0.1124(5) 0.2566(2) 0.0251(16) Uani 1 1 d . . .
H16 H 0.7521 -0.1218 0.2728 0.030 Uiso 1 1 calc R . .
C17 C 0.6857(2) -0.1246(5) 0.2779(2) 0.0250(16) Uani 1 1 d . . .
H17 H 0.6971 -0.1436 0.3087 0.030 Uiso 1 1 calc R . .
C18 C 0.6362(2) -0.1097(5) 0.2551(2) 0.0222(16) Uani 1 1 d . . .
H18 H 0.6147 -0.1173 0.2704 0.027 Uiso 1 1 calc R . .
C19 C 0.4929(2) 0.2636(5) 0.0738(2) 0.0183(15) Uani 1 1 d . . .
H19 H 0.4670 0.2966 0.0790 0.022 Uiso 1 1 calc R . .
C20 C 0.5062(2) 0.3021(5) 0.0389(2) 0.0209(15) Uani 1 1 d . . .
H20 H 0.4891 0.3585 0.0208 0.025 Uiso 1 1 calc R . .
C21 C 0.5449(2) 0.2561(5) 0.0312(2) 0.0227(16) Uani 1 1 d . . .
H21 H 0.5546 0.2811 0.0080 0.027 Uiso 1 1 calc R . .
C22 C 0.5691(2) 0.1728(5) 0.0585(2) 0.0218(15) Uani 1 1 d . . .
H22 H 0.5959 0.1415 0.0545 0.026 Uiso 1 1 calc R . .
C23 C 0.5528(2) 0.1359(5) 0.0921(2) 0.0239(16) Uani 1 1 d . . .
H23 H 0.5685 0.0774 0.1096 0.029 Uiso 1 1 calc R . .
C24 C 0.4308(2) -0.0258(5) 0.0840(2) 0.0182(15) Uani 1 1 d . . .
H24 H 0.4374 0.0334 0.0693 0.022 Uiso 1 1 calc R . .
C25 C 0.4055(2) -0.1108(5) 0.0575(2) 0.0220(16) Uani 1 1 d . . .
H25 H 0.3945 -0.1079 0.0257 0.026 Uiso 1 1 calc R . .
C26 C 0.3971(2) -0.1993(5) 0.0792(2) 0.0239(16) Uani 1 1 d . . .
H26 H 0.3814 -0.2587 0.0624 0.029 Uiso 1 1 calc R . .
C27 C 0.4119(2) -0.1992(5) 0.1258(2) 0.0202(15) Uani 1 1 d . . .
H27 H 0.4057 -0.2579 0.1410 0.024 Uiso 1 1 calc R . .
C28 C 0.4362(2) -0.1118(5) 0.1503(2) 0.0175(15) Uani 1 1 d . . .
H28 H 0.4459 -0.1126 0.1821 0.021 Uiso 1 1 calc R . .
C29 C 0.4031(2) 0.5188(5) 0.1109(2) 0.0164(14) Uani 1 1 d . . .
C30 C 0.4492(2) 0.5419(5) 0.1100(2) 0.0217(16) Uani 1 1 d . . .
H30 H 0.4754 0.5556 0.1371 0.026 Uiso 1 1 calc R . .
C31 C 0.4556(3) 0.5443(5) 0.0684(2) 0.0243(16) Uani 1 1 d . . .
H31 H 0.4863 0.5604 0.0679 0.029 Uiso 1 1 calc R . .
C32 C 0.4174(3) 0.5233(5) 0.0277(2) 0.0289(17) Uani 1 1 d . . .
H32 H 0.4223 0.5238 0.0000 0.035 Uiso 1 1 calc R . .
C33 C 0.3715(3) 0.5015(5) 0.0288(2) 0.0278(17) Uani 1 1 d . . .
H33 H 0.3453 0.4884 0.0016 0.033 Uiso 1 1 calc R . .
C34 C 0.3643(2) 0.4988(5) 0.0696(2) 0.0213(15) Uani 1 1 d . . .
H34 H 0.3333 0.4837 0.0698 0.026 Uiso 1 1 calc R . .
C35 C 0.4144(2) 0.5527(5) 0.2762(2) 0.0182(15) Uani 1 1 d . . .
H35 H 0.4466 0.5513 0.2777 0.022 Uiso 1 1 calc R . .
C36 C 0.3991(2) 0.6387(5) 0.2945(2) 0.0177(14) Uani 1 1 d . . .
H36 H 0.4209 0.6931 0.3090 0.021 Uiso 1 1 calc R . .
C37 C 0.3512(2) 0.6431(5) 0.2910(2) 0.0243(16) Uani 1 1 d . . .
H37 H 0.3400 0.7012 0.3029 0.029 Uiso 1 1 calc R . .
C38 C 0.3199(2) 0.5611(5) 0.2700(2) 0.0194(15) Uani 1 1 d . . .
H38 H 0.2871 0.5632 0.2667 0.023 Uiso 1 1 calc R . .
C39 C 0.3386(2) 0.4753(5) 0.2538(2) 0.0186(15) Uani 1 1 d . . .
H39 H 0.3178 0.4185 0.2407 0.022 Uiso 1 1 calc R . .
C40 C 0.3033(2) 0.1736(5) 0.1867(2) 0.0215(15) Uani 1 1 d . . .
H40 H 0.3236 0.1306 0.2102 0.026 Uiso 1 1 calc R . .
C41 C 0.2563(2) 0.1395(5) 0.1630(2) 0.0231(16) Uani 1 1 d . . .
H41 H 0.2455 0.0749 0.1704 0.028 Uiso 1 1 calc R . .
C42 C 0.2255(2) 0.2010(5) 0.1284(2) 0.0264(17) Uani 1 1 d . . .
H42 H 0.1933 0.1804 0.1126 0.032 Uiso 1 1 calc R . .
C43 C 0.2436(2) 0.2940(5) 0.1176(2) 0.0261(17) Uani 1 1 d . . .
H43 H 0.2240 0.3370 0.0938 0.031 Uiso 1 1 calc R . .
C44 C 0.2915(2) 0.3228(5) 0.1428(2) 0.0227(16) Uani 1 1 d . . .
H44 H 0.3034 0.3854 0.1348 0.027 Uiso 1 1 calc R . .
C45 C 0.2086(3) 0.6698(7) 0.0379(3) 0.050(2) Uani 1 1 d . . .
H45 H 0.1939 0.6930 0.0078 0.060 Uiso 1 1 calc R . .
C46 C 0.2557(3) 0.6996(7) 0.0619(3) 0.044(2) Uani 1 1 d . . .
H46 H 0.2723 0.7424 0.0482 0.053 Uiso 1 1 calc R . .
C47 C 0.2782(3) 0.6672(5) 0.1054(2) 0.0307(18) Uani 1 1 d . . .
H47 H 0.3105 0.6861 0.1219 0.037 Uiso 1 1 calc R . .
C48 C 0.2523(3) 0.6054(6) 0.1249(3) 0.040(2) Uani 1 1 d . . .
H48 H 0.2665 0.5825 0.1551 0.048 Uiso 1 1 calc R . .
C49 C 0.2049(3) 0.5783(6) 0.0985(3) 0.042(2) Uani 1 1 d . . .
H49 H 0.1876 0.5360 0.1116 0.050 Uiso 1 1 calc R . .
C50 C 0.5701(3) 0.7581(6) 0.0744(2) 0.039(2) Uani 1 1 d . . .
H50 H 0.5586 0.7277 0.0955 0.047 Uiso 1 1 calc R . .
C51 C 0.5538(3) 0.8582(6) 0.0584(2) 0.037(2) Uani 1 1 d . . .
H51 H 0.5314 0.8941 0.0678 0.044 Uiso 1 1 calc R . .
C52 C 0.5720(3) 0.9041(6) 0.0276(3) 0.037(2) Uani 1 1 d . . .
H52 H 0.5615 0.9715 0.0157 0.044 Uiso 1 1 calc R . .
C53 C 0.6048(3) 0.8512(5) 0.0152(2) 0.0336(19) Uani 1 1 d . . .
H53 H 0.6180 0.8820 -0.0046 0.040 Uiso 1 1 calc R . .
C54 C 0.6185(3) 0.7505(6) 0.0325(2) 0.039(2) Uani 1 1 d . . .
H54 H 0.6409 0.7137 0.0235 0.046 Uiso 1 1 calc R . .

loop_
_atom_site_aniso_label
_atom_site_aniso_U_11
_atom_site_aniso_U_22
_atom_site_aniso_U_33
_atom_site_aniso_U_23
_atom_site_aniso_U_13
_atom_site_aniso_U_12
U1 0.01308(12) 0.01093(12) 0.01223(12) -0.00014(10) 0.00479(10) 0.00008(10)
U2 0.01220(12) 0.01097(12) 0.01366(13) 0.00038(10) 0.00470(10) 0.00056(10)
Se1 0.0124(3) 0.0121(3) 0.0145(3) 0.0012(3) 0.0049(3) 0.0002(2)
Se2 0.0128(3) 0.0116(3) 0.0120(3) 0.0002(2) 0.0044(3) -0.0005(2)
Se3 0.0155(3) 0.0138(3) 0.0145(3) 0.0002(3) 0.0055(3) 0.0007(3)
Se4 0.0144(3) 0.0133(3) 0.0152(3) 0.0002(3) 0.0066(3) 0.0002(3)
Se5 0.0158(3) 0.0132(3) 0.0177(3) -0.0015(3) 0.0051(3) 0.0014(3)
Se6 0.0206(4) 0.0132(3) 0.0183(4) 0.0032(3) 0.0079(3) 0.0028(3)
N1 0.014(3) 0.017(3) 0.016(3) -0.001(2) 0.003(2) 0.001(2)
N2 0.012(3) 0.016(3) 0.014(3) -0.001(2) 0.002(2) 0.005(2)
N3 0.014(3) 0.016(3) 0.011(3) 0.002(2) 0.006(2) -0.001(2)
N4 0.013(3) 0.018(3) 0.014(3) 0.000(2) 0.004(2) 0.005(2)
N5 0.037(4) 0.048(4) 0.032(4) -0.011(3) 0.018(3) -0.011(3)
N6 0.035(4) 0.047(4) 0.035(4) 0.013(3) 0.004(3) -0.002(3)
C1 0.014(3) 0.011(3) 0.027(4) -0.006(3) 0.009(3) 0.003(3)
C2 0.013(3) 0.023(4) 0.020(4) -0.002(3) 0.004(3) 0.002(3)
C3 0.022(4) 0.025(4) 0.049(5) -0.005(4) 0.024(4) -0.003(3)
C4 0.020(4) 0.040(5) 0.034(5) -0.017(4) 0.002(4) -0.006(4)
C5 0.019(4) 0.044(5) 0.030(4) -0.005(4) -0.001(4) 0.004(4)
C6 0.025(4) 0.030(4) 0.017(4) 0.001(3) 0.002(3) 0.002(3)
C7 0.021(4) 0.010(3) 0.013(3) -0.005(3) 0.005(3) -0.006(3)
C8 0.017(4) 0.020(4) 0.025(4) -0.002(3) 0.009(3) 0.002(3)
C9 0.018(4) 0.043(5) 0.016(4) 0.001(3) 0.009(3) -0.004(3)
C10 0.033(4) 0.028(4) 0.014(4) -0.003(3) 0.009(3) -0.014(3)
C11 0.030(4) 0.014(4) 0.020(4) 0.002(3) 0.011(3) 0.001(3)
C12 0.027(4) 0.019(4) 0.013(3) -0.006(3) 0.005(3) -0.003(3)
C13 0.022(4) 0.007(3) 0.024(4) 0.002(3) 0.008(3) -0.002(3)
C14 0.023(4) 0.020(4) 0.026(4) 0.000(3) 0.009(3) 0.003(3)
C15 0.026(4) 0.022(4) 0.033(4) 0.003(3) 0.011(4) 0.001(3)
C16 0.015(4) 0.020(4) 0.034(4) -0.003(3) 0.002(3) -0.001(3)
C17 0.024(4) 0.020(4) 0.025(4) -0.002(3) 0.001(3) 0.005(3)
C18 0.028(4) 0.019(4) 0.024(4) -0.001(3) 0.014(3) 0.004(3)
C19 0.016(4) 0.017(4) 0.019(4) 0.000(3) 0.003(3) -0.002(3)
C20 0.027(4) 0.022(4) 0.010(3) 0.005(3) 0.002(3) -0.004(3)
C21 0.026(4) 0.022(4) 0.025(4) -0.007(3) 0.015(3) -0.011(3)
C22 0.014(3) 0.028(4) 0.021(4) -0.002(3) 0.002(3) -0.001(3)
C23 0.021(4) 0.022(4) 0.026(4) -0.001(3) 0.007(3) 0.006(3)
C24 0.016(4) 0.016(4) 0.026(4) 0.001(3) 0.011(3) 0.001(3)
C25 0.031(4) 0.020(4) 0.015(4) -0.003(3) 0.008(3) 0.004(3)
C26 0.022(4) 0.018(4) 0.024(4) -0.005(3) 0.001(3) -0.005(3)
C27 0.016(4) 0.017(4) 0.033(4) 0.006(3) 0.015(3) -0.003(3)
C28 0.011(3) 0.012(3) 0.028(4) -0.004(3) 0.006(3) 0.004(3)
C29 0.023(4) 0.007(3) 0.018(4) 0.005(3) 0.007(3) 0.003(3)
C30 0.030(4) 0.009(3) 0.021(4) 0.001(3) 0.005(3) -0.002(3)
C31 0.031(4) 0.019(4) 0.027(4) 0.003(3) 0.016(4) 0.000(3)
C32 0.039(5) 0.032(4) 0.018(4) 0.004(3) 0.013(4) 0.012(4)
C33 0.036(5) 0.022(4) 0.024(4) 0.000(3) 0.009(4) 0.000(3)
C34 0.023(4) 0.020(4) 0.021(4) 0.004(3) 0.007(3) 0.003(3)
C35 0.011(3) 0.022(4) 0.021(4) -0.002(3) 0.005(3) 0.001(3)
C36 0.020(4) 0.019(4) 0.017(3) -0.002(3) 0.009(3) -0.004(3)
C37 0.033(4) 0.012(4) 0.035(4) 0.001(3) 0.021(4) 0.001(3)
C38 0.017(4) 0.020(4) 0.028(4) 0.007(3) 0.015(3) 0.007(3)
C39 0.020(4) 0.019(4) 0.018(4) 0.003(3) 0.010(3) -0.005(3)
C40 0.019(4) 0.027(4) 0.014(3) -0.003(3) 0.001(3) 0.004(3)
C41 0.022(4) 0.019(4) 0.028(4) -0.009(3) 0.008(3) -0.002(3)
C42 0.014(4) 0.030(4) 0.034(4) 0.004(3) 0.008(3) -0.005(3)
C43 0.021(4) 0.026(4) 0.024(4) -0.002(3) -0.002(3) 0.000(3)
C44 0.030(4) 0.017(4) 0.025(4) 0.000(3) 0.014(3) -0.002(3)
C45 0.049(6) 0.087(7) 0.013(4) 0.004(4) 0.008(4) -0.021(5)
C46 0.025(5) 0.078(7) 0.035(5) -0.013(5) 0.017(4) -0.019(4)
C47 0.018(4) 0.031(4) 0.035(5) -0.014(4) 0.001(4) 0.005(3)
C48 0.030(5) 0.036(5) 0.050(5) 0.019(4) 0.010(4) 0.021(4)
C49 0.040(5) 0.037(5) 0.055(6) 0.007(4) 0.025(5) 0.003(4)
C50 0.046(5) 0.045(5) 0.026(4) 0.002(4) 0.014(4) -0.013(4)
C51 0.058(6) 0.034(5) 0.021(4) -0.009(4) 0.017(4) -0.004(4)
C52 0.056(5) 0.020(4) 0.043(5) -0.004(4) 0.028(5) -0.004(4)
C53 0.041(5) 0.024(4) 0.035(5) 0.009(3) 0.012(4) 0.005(4)
C54 0.038(5) 0.047(5) 0.030(5) 0.010(4) 0.011(4) 0.010(4)

loop_
_atom_type_symbol
_atom_type_description
_atom_type_scat_dispersion_real
_atom_type_scat_dispersion_imag
_atom_type_scat_source
C C 0.0033 0.0016 'International Tables Vol C Tables 4.2.6.8 and 6.1.1.4'
H H 0.0000 0.0000 'International Tables Vol C Tables 4.2.6.8 and 6.1.1.4'
P P 0.1023 0.0942 'International Tables Vol C Tables 4.2.6.8 and 6.1.1.4'
Se Se -0.0929 2.2259 'International Tables Vol C Tables 4.2.6.8 and 6.1.1.4'
U U -9.6767 9.6646 'International Tables Vol C Tables 4.2.6.8 and 6.1.1.4'
N N 0.0061 0.0033 'International Tables Vol C Tables 4.2.6.8 and 6.1.1.4'

loop_
_geom_angle_atom_site_label_1
_geom_angle_atom_site_label_2
_geom_angle_atom_site_label_3
_geom_angle
_geom_angle_site_symmetry_1
_geom_angle_site_symmetry_3
N2 U1 N1 86.65(15) . .
N2 U1 Se1 140.38(10) . .
N1 U1 Se1 87.94(11) . .
N2 U1 Se2 120.89(11) . 2_655
N1 U1 Se2 138.60(11) . 2_655
Se1 U1 Se2 87.544(18) . 2_655
N2 U1 Se5 63.00(10) . .
N1 U1 Se5 88.52(11) . .
Se1 U1 Se5 155.976(19) . .
Se2 U1 Se5 79.531(18) 2_655 .
N2 U1 Se2 78.72(10) . .
N1 U1 Se2 148.88(11) . .
Se1 U1 Se2 86.191(18) . .
Se2 U1 Se2 71.63(2) 2_655 .
Se5 U1 Se2 108.395(18) . .
N2 U1 Se4 140.72(10) . .
N1 U1 Se4 74.06(11) . .
Se1 U1 Se4 73.934(17) . .
Se2 U1 Se4 65.156(17) 2_655 .
Se5 U1 Se4 82.247(18) . .
Se2 U1 Se4 132.689(18) . .
N2 U1 Se3 74.58(10) . .
N1 U1 Se3 78.79(11) . .
Se1 U1 Se3 65.870(17) . .
Se2 U1 Se3 134.918(18) 2_655 .
Se5 U1 Se3 136.330(18) . .
Se2 U1 Se3 70.917(17) . .
Se4 U1 Se3 131.741(18) . .
N2 U1 U2 104.77(10) . .
N1 U1 U2 116.56(11) . .
Se1 U1 U2 44.919(13) . .
Se2 U1 U2 87.641(14) 2_655 .
Se5 U1 U2 152.345(14) . .
Se2 U1 U2 43.992(12) . .
Se4 U1 U2 114.434(14) . .
Se3 U1 U2 47.650(12) . .
N2 U1 U2 162.44(11) . 2_655
N1 U1 U2 110.79(10) . 2_655
Se1 U1 U2 46.525(13) . 2_655
Se2 U1 U2 43.794(13) 2_655 2_655
Se5 U1 U2 113.681(15) . 2_655
Se2 U1 U2 86.661(14) . 2_655
Se4 U1 U2 48.632(12) . 2_655
Se3 U1 U2 109.889(13) . 2_655
U2 U1 U2 69.960(8) . 2_655
N3 U2 N4 85.66(15) . .
N3 U2 Se2 140.99(10) . .
N4 U2 Se2 88.99(11) . .
N3 U2 Se1 120.19(10) . .
N4 U2 Se1 140.50(11) . .
Se2 U2 Se1 87.083(18) . .
N3 U2 Se6 63.51(10) . .
N4 U2 Se6 88.35(11) . .
Se2 U2 Se6 154.974(19) . .
Se1 U2 Se6 79.305(18) . .
N3 U2 Se1 78.30(11) . 2_655
N4 U2 Se1 146.84(11) . 2_655
Se2 U2 Se1 85.678(17) . 2_655
Se1 U2 Se1 71.92(2) . 2_655
Se6 U2 Se1 109.432(18) . 2_655
N3 U2 Se3 140.14(10) . .
N4 U2 Se3 74.60(10) . .
Se2 U2 Se3 73.977(17) . .
Se1 U2 Se3 66.549(17) . .
Se6 U2 Se3 81.333(18) . .
Se1 U2 Se3 134.190(18) 2_655 .
N3 U2 Se4 75.82(10) . 2_655
N4 U2 Se4 76.69(11) . 2_655
Se2 U2 Se4 65.360(17) . 2_655
Se1 U2 Se4 135.126(18) . 2_655
Se6 U2 Se4 137.603(18) . 2_655
Se1 U2 Se4 71.342(17) 2_655 2_655
Se3 U2 Se4 129.939(18) . 2_655
N3 U2 U1 161.51(11) . .
N4 U2 U1 112.71(10) . .
Se2 U2 U1 46.254(13) . .
Se1 U2 U1 43.590(13) . .
Se6 U2 U1 113.003(14) . .
Se1 U2 U1 86.512(14) 2_655 .
Se3 U2 U1 49.865(12) . .
Se4 U2 U1 109.367(14) 2_655 .
N3 U2 U1 104.70(10) . 2_655
N4 U2 U1 116.24(11) . 2_655
Se2 U2 U1 44.938(13) . 2_655
Se1 U2 U1 87.408(14) . 2_655
Se6 U2 U1 152.761(15) . 2_655
Se1 U2 U1 43.426(12) 2_655 2_655
Se3 U2 U1 115.041(14) . 2_655
Se4 U2 U1 47.925(13) 2_655 2_655
U1 U2 U1 69.837(8) . 2_655
U1 Se1 U2 91.491(18) . .
U1 Se1 U2 90.050(18) . 2_655
U2 Se1 U2 106.38(2) . 2_655
U2 Se2 U1 91.268(18) . 2_655
U2 Se2 U1 89.754(17) . .
U1 Se2 U1 106.48(2) 2_655 .
C1 Se3 U2 115.82(18) . .
C1 Se3 U1 117.08(18) . .
U2 Se3 U1 82.486(16) . .
C7 Se4 U1 117.41(18) . .
C7 Se4 U2 114.94(17) . 2_655
U1 Se4 U2 83.443(16) . 2_655
C13 Se5 U1 114.55(18) . .
C29 Se6 U2 113.57(17) . .
C19 N1 C23 116.2(5) . .
C19 N1 U1 124.9(4) . .
C23 N1 U1 117.7(4) . .
C24 N2 C28 117.2(5) . .
C24 N2 U1 120.5(4) . .
C28 N2 U1 121.8(4) . .
C39 N3 C35 116.6(5) . .
C39 N3 U2 122.1(4) . .
C35 N3 U2 121.1(4) . .
C44 N4 C40 115.7(5) . .
C44 N4 U2 121.2(4) . .
C40 N4 U2 122.4(4) . .
C49 N5 C45 116.2(7) . .
C50 N6 C54 116.1(7) . .
C2 C1 C6 118.4(6) . .
C2 C1 Se3 124.0(5) . .
C6 C1 Se3 117.5(5) . .
C1 C2 C3 120.2(6) . .
C4 C3 C2 120.7(7) . .
C5 C4 C3 120.2(7) . .
C4 C5 C6 119.9(7) . .
C5 C6 C1 120.6(6) . .
C12 C7 C8 118.6(6) . .
C12 C7 Se4 124.3(5) . .
C8 C7 Se4 117.1(5) . .
C9 C8 C7 120.6(6) . .
C8 C9 C10 120.0(6) . .
C11 C10 C9 119.3(6) . .
C10 C11 C12 121.3(6) . .
C11 C12 C7 120.3(6) . .
C14 C13 C18 118.6(6) . .
C14 C13 Se5 120.6(5) . .
C18 C13 Se5 120.4(5) . .
C15 C14 C13 120.9(6) . .
C16 C15 C14 120.7(7) . .
C17 C16 C15 118.5(6) . .
C16 C17 C18 122.0(6) . .
C17 C18 C13 119.3(6) . .
N1 C19 C20 123.6(6) . .
C21 C20 C19 119.2(6) . .
C22 C21 C20 118.8(6) . .
C21 C22 C23 119.0(6) . .
N1 C23 C22 123.2(6) . .
N2 C24 C25 123.0(6) . .
C26 C25 C24 118.4(6) . .
C27 C26 C25 119.2(6) . .
C26 C27 C28 119.7(6) . .
N2 C28 C27 122.4(6) . .
C30 C29 C34 119.0(6) . .
C30 C29 Se6 120.1(5) . .
C34 C29 Se6 120.9(5) . .
C31 C30 C29 119.5(6) . .
C32 C31 C30 121.5(6) . .
C31 C32 C33 118.6(6) . .
C34 C33 C32 120.9(7) . .
C33 C34 C29 120.5(6) . .
N3 C35 C36 123.2(6) . .
C37 C36 C35 118.8(6) . .
C36 C37 C38 119.5(6) . .
C37 C38 C39 118.2(6) . .
N3 C39 C38 123.6(6) . .
N4 C40 C41 123.6(6) . .
C42 C41 C40 119.6(6) . .
C41 C42 C43 118.1(6) . .
C42 C43 C44 118.9(6) . .
N4 C44 C43 123.9(6) . .
N5 C45 C46 123.3(7) . .
C47 C46 C45 120.0(8) . .
C46 C47 C48 118.5(7) . .
C49 C48 C47 118.2(7) . .
N5 C49 C48 123.8(7) . .
N6 C50 C51 124.4(7) . .
C50 C51 C52 117.5(7) . .
C53 C52 C51 120.0(7) . .
C52 C53 C54 118.4(7) . .
N6 C54 C53 123.6(7) . .

loop_
_geom_bond_atom_site_label_1
_geom_bond_atom_site_label_2
_geom_bond_distance
_geom_bond_site_symmetry_2
U1 N2 2.611(5) .
U1 N1 2.640(5) .
U1 Se1 2.7928(6) .
U1 Se2 2.8704(7) 2_655
U1 Se5 2.9185(7) .
U1 Se2 2.9252(6) .
U1 Se4 3.0355(7) .
U1 Se3 3.1225(7) .
U1 U2 4.0491(4) .
U1 U2 4.0628(4) 2_655
U2 N3 2.590(5) .
U2 N4 2.636(5) .
U2 Se2 2.8124(6) .
U2 Se1 2.8601(6) .
U2 Se6 2.9349(7) .
U2 Se1 2.9482(6) 2_655
U2 Se3 3.0184(7) .
U2 Se4 3.0691(6) 2_655
U2 U1 4.0627(4) 2_655
Se1 U2 2.9482(6) 2_655
Se2 U1 2.8704(7) 2_655
Se3 C1 1.929(6) .
Se4 C7 1.932(6) .
Se4 U2 3.0691(6) 2_655
Se5 C13 1.923(6) .
Se6 C29 1.927(6) .
N1 C19 1.346(7) .
N1 C23 1.350(8) .
N2 C24 1.346(7) .
N2 C28 1.347(7) .
N3 C39 1.336(7) .
N3 C35 1.354(7) .
N4 C44 1.338(8) .
N4 C40 1.347(8) .
N5 C49 1.326(9) .
N5 C45 1.331(9) .
N6 C50 1.319(9) .
N6 C54 1.351(9) .
C1 C2 1.389(8) .
C1 C6 1.398(8) .
C2 C3 1.395(8) .
C3 C4 1.366(9) .
C4 C5 1.371(10) .
C5 C6 1.398(9) .
C7 C12 1.393(8) .
C7 C8 1.397(8) .
C8 C9 1.393(8) .
C9 C10 1.390(9) .
C10 C11 1.377(8) .
C11 C12 1.381(8) .
C13 C14 1.382(8) .
C13 C18 1.400(8) .
C14 C15 1.379(9) .
C15 C16 1.378(9) .
C16 C17 1.374(9) .
C17 C18 1.376(8) .
C19 C20 1.378(8) .
C20 C21 1.373(8) .
C21 C22 1.370(9) .
C22 C23 1.389(9) .
C24 C25 1.388(8) .
C25 C26 1.372(8) .
C26 C27 1.364(9) .
C27 C28 1.377(8) .
C29 C30 1.396(8) .
C29 C34 1.398(8) .
C30 C31 1.386(8) .
C31 C32 1.383(9) .
C32 C33 1.387(9) .
C33 C34 1.373(8) .
C35 C36 1.373(8) .
C36 C37 1.373(8) .
C37 C38 1.375(8) .
C38 C39 1.385(8) .
C40 C41 1.374(8) .
C41 C42 1.368(9) .
C42 C43 1.374(8) .
C43 C44 1.384(9) .
C45 C46 1.361(10) .
C46 C47 1.342(10) .
C47 C48 1.376(10) .
C48 C49 1.376(10) .
C50 C51 1.370(10) .
C51 C52 1.389(9) .
C52 C53 1.339(9) .
C53 C54 1.374(9) .
